data_4316611
loop_
_publ_author_name
'Nadia C. M\"osch-Zanetti'
'Dietmar Wurm'
'Manuel Volpe'
'Ganna Lyashenko'
'Bastian Harum'
'Ferdinand Belaj'
'Judith Baumgartner'

_publ_contact_author_address
; Institute of Chemistry,
  Karl-Franzens University Graz,
  Schubertstr. 1,
  A-8010 Graz,
  Austria
;
_publ_contact_author_email ferdinand.belaj@uni-graz.at
_publ_contact_author_fax 43(316)3809835
_publ_contact_author_name 'Ferdinand Belaj'
_publ_contact_author_phone 43(316)3805288
_publ_section_title
;
 Replacement of an Oxo by an Imido Group in Oxotransferase Model
 Compounds: Influence on the Oxygen Atom Transfer
;
_journal_name_full 'Inorganic Chemistry'
_journal_page_first 8914
_journal_page_last 8921
_journal_paper_doi 10.1021/ic101159g
_journal_volume 49
_journal_year 2010
_chemical_formula_moiety 'C30 H41 Mo N3 O3'
_chemical_formula_sum 'C30 H41 Mo N3 O3'
_chemical_formula_weight 587.60
_chemical_name_systematic
; 
 ? 
;
_space_group_IT_number 2
_symmetry_cell_setting triclinic
_symmetry_space_group_name_Hall '-P 1'
_symmetry_space_group_name_H-M 'P -1'
_atom_sites_solution_hydrogens geom
_atom_sites_solution_primary direct
_atom_sites_solution_secondary difmap
_audit_creation_method SHELXL-97
_cell_angle_alpha 89.34(3)
_cell_angle_beta 85.90(3)
_cell_angle_gamma 73.58(3)
_cell_formula_units_Z 2
_cell_length_a 9.992(2)
_cell_length_b 11.645(2)
_cell_length_c 13.350(3)
_cell_measurement_reflns_used 1855
_cell_measurement_temperature 100(2)
_cell_measurement_theta_max 44.840
_cell_measurement_theta_min 4.723
_cell_volume 1486.1(6)
_computing_cell_refinement 'Bruker XSCANS'
_computing_data_collection 'Bruker XSCANS'
_computing_data_reduction 'Bruker SHELXTL'
_computing_molecular_graphics 'Bruker SHELXTL'
_computing_publication_material 'Bruker SHELXTL'
_computing_structure_refinement 'SHELXL-97 (Sheldrick, 1997)'
_computing_structure_solution 'SHELXS-97 (Sheldrick, 1990)'
_diffrn_ambient_temperature 100(2)
_diffrn_measured_fraction_theta_full 0.989
_diffrn_measured_fraction_theta_max 0.989
_diffrn_measurement_device_type 'SMART APEX'
_diffrn_measurement_method '\w scans'
_diffrn_radiation_monochromator graphite
_diffrn_radiation_source 'fine-focus sealed tube'
_diffrn_radiation_type MoK\a
_diffrn_radiation_wavelength 0.71073
_diffrn_reflns_av_R_equivalents 0.0719
_diffrn_reflns_av_sigmaI/netI 0.1157
_diffrn_reflns_limit_h_max 11
_diffrn_reflns_limit_h_min -11
_diffrn_reflns_limit_k_max 13
_diffrn_reflns_limit_k_min -13
_diffrn_reflns_limit_l_max 15
_diffrn_reflns_limit_l_min -15
_diffrn_reflns_number 10238
_diffrn_reflns_theta_full 24.50
_diffrn_reflns_theta_max 24.50
_diffrn_reflns_theta_min 1.82
_exptl_absorpt_coefficient_mu 0.475
_exptl_absorpt_correction_T_max 0.9279
_exptl_absorpt_correction_T_min 0.8629
_exptl_absorpt_correction_type multi-scan
_exptl_absorpt_process_details SADABS
_exptl_crystal_colour colorless
_exptl_crystal_density_diffrn 1.313
_exptl_crystal_density_method 'not measured'
_exptl_crystal_description plates
_exptl_crystal_F_000 616
_exptl_crystal_size_max 0.32
_exptl_crystal_size_mid 0.26
_exptl_crystal_size_min 0.16
_refine_diff_density_max 0.960
_refine_diff_density_min -1.306
_refine_diff_density_rms 0.129
_refine_ls_extinction_method none
_refine_ls_goodness_of_fit_ref 1.134
_refine_ls_hydrogen_treatment riding
_refine_ls_matrix_type full
_refine_ls_number_parameters 345
_refine_ls_number_reflns 4899
_refine_ls_number_restraints 0
_refine_ls_restrained_S_all 1.134
_refine_ls_R_factor_all 0.0940
_refine_ls_R_factor_gt 0.0723
_refine_ls_shift/su_max 0.000
_refine_ls_shift/su_mean 0.000
_refine_ls_structure_factor_coef Fsqd
_refine_ls_weighting_details 'calc w=1/[\s^2^(Fo^2^)+(0.0569P)^2^+1.2164P] where P=(Fo^2^+2Fc^2^)/3'
_refine_ls_weighting_scheme calc
_refine_ls_wR_factor_gt 0.1510
_refine_ls_wR_factor_ref 0.1612
_reflns_number_gt 3977
_reflns_number_total 4899
_reflns_threshold_expression >2sigma(I)
_cod_data_source_file ic101159g_si_001_2.cif
_cod_data_source_block 394j
_cod_depositor_comments
;
The following automatic conversions were performed:

'_symmetry_cell_setting' value 'Triclinic' changed to 'triclinic'
according to the built-in table from CIF Core dictionary named
'cif_core.dic' version 2.4.1 from 2010-06-29.

Automatic conversion script
Id: cif_fix_values 1646 2011-03-28 12:23:43Z adriana 
;
_cod_original_cell_volume 1486.1(5)
_cod_database_code 4316611

loop_
_symmetry_equiv_pos_as_xyz
'x, y, z'
'-x, -y, -z'

loop_
_atom_site_label
_atom_site_type_symbol
_atom_site_fract_x
_atom_site_fract_y
_atom_site_fract_z
_atom_site_U_iso_or_equiv
_atom_site_adp_type
_atom_site_occupancy
_atom_site_symmetry_multiplicity
_atom_site_calc_flag
_atom_site_refinement_flags
_atom_site_disorder_assembly
_atom_site_disorder_group
Mo1 Mo 0.32376(6) 0.41188(5) 0.27163(4) 0.01297(19) Uani 1 1 d . . .
N1 N 0.5210(5) 0.2859(5) 0.2962(4) 0.0193(13) Uani 1 1 d . . .
N2 N 0.1591(5) 0.5677(5) 0.2298(4) 0.0185(13) Uani 1 1 d . . .
N3 N 0.2369(6) 0.3100(5) 0.2384(4) 0.0190(13) Uani 1 1 d . . .
O1 O 0.2741(4) 0.4407(4) 0.3971(3) 0.0193(10) Uani 1 1 d . . .
O2 O 0.4456(4) 0.5327(4) 0.2788(3) 0.0192(10) Uani 1 1 d . . .
O3 O 0.3910(5) 0.4270(4) 0.1168(3) 0.0223(11) Uani 1 1 d . . .
C1 C 0.5464(7) 0.1637(6) 0.2633(5) 0.0237(16) Uani 1 1 d . . .
C2 C 0.6234(7) 0.1252(7) 0.1706(5) 0.0281(17) Uani 1 1 d . . .
C3 C 0.6461(8) 0.0052(7) 0.1425(6) 0.037(2) Uani 1 1 d . . .
H3 H 0.6989 -0.0231 0.0812 0.044 Uiso 1 1 calc R . .
C4 C 0.5946(9) -0.0723(7) 0.2003(6) 0.039(2) Uani 1 1 d . . .
H4 H 0.6087 -0.1523 0.1781 0.047 Uiso 1 1 calc R . .
C5 C 0.5218(7) -0.0333(6) 0.2914(6) 0.0323(18) Uani 1 1 d . . .
H5 H 0.4887 -0.0880 0.3326 0.039 Uiso 1 1 calc R . .
C6 C 0.4966(7) 0.0833(6) 0.3235(5) 0.0225(16) Uani 1 1 d . . .
C7 C 0.6833(8) 0.2092(7) 0.1072(6) 0.039(2) Uani 1 1 d . . .
H7A H 0.6095 0.2833 0.0966 0.058 Uiso 1 1 calc R . .
H7B H 0.7210 0.1712 0.0421 0.058 Uiso 1 1 calc R . .
H7C H 0.7583 0.2277 0.1415 0.058 Uiso 1 1 calc R . .
C8 C 0.4178(7) 0.1252(6) 0.4242(5) 0.0254(16) Uani 1 1 d . . .
H8A H 0.4835 0.1356 0.4720 0.038 Uiso 1 1 calc R . .
H8B H 0.3723 0.0654 0.4497 0.038 Uiso 1 1 calc R . .
H8C H 0.3468 0.2017 0.4158 0.038 Uiso 1 1 calc R . .
C9 C 0.6172(7) 0.3078(6) 0.3514(5) 0.0255(16) Uani 1 1 d . . .
C10 C 0.7400(7) 0.2064(6) 0.3785(6) 0.0312(18) Uani 1 1 d . . .
H10A H 0.7069 0.1386 0.4024 0.047 Uiso 1 1 calc R . .
H10B H 0.7877 0.2328 0.4316 0.047 Uiso 1 1 calc R . .
H10C H 0.8052 0.1817 0.3192 0.047 Uiso 1 1 calc R . .
C11 C 0.6125(7) 0.4235(6) 0.3862(5) 0.0223(16) Uani 1 1 d . . .
H11 H 0.6674 0.4290 0.4403 0.027 Uiso 1 1 calc R . .
C12 C 0.5337(7) 0.5281(6) 0.3468(5) 0.0191(15) Uani 1 1 d . . .
C13 C 0.5530(8) 0.6462(6) 0.3773(5) 0.0288(17) Uani 1 1 d . . .
H13A H 0.5946 0.6805 0.3199 0.043 Uiso 1 1 calc R . .
H13B H 0.6149 0.6337 0.4325 0.043 Uiso 1 1 calc R . .
H13C H 0.4619 0.7012 0.3993 0.043 Uiso 1 1 calc R . .
C14 C 0.0998(7) 0.6604(6) 0.3043(5) 0.0187(15) Uani 1 1 d . . .
C15 C -0.0020(7) 0.6435(6) 0.3765(5) 0.0178(15) Uani 1 1 d . . .
C16 C -0.0581(7) 0.7335(6) 0.4462(5) 0.0234(16) Uani 1 1 d . . .
H16 H -0.1254 0.7230 0.4967 0.028 Uiso 1 1 calc R . .
C17 C -0.0198(8) 0.8392(6) 0.4454(5) 0.0281(18) Uani 1 1 d . . .
H17 H -0.0613 0.9008 0.4934 0.034 Uiso 1 1 calc R . .
C18 C 0.0804(8) 0.8525(6) 0.3726(5) 0.0271(17) Uani 1 1 d . . .
H18 H 0.1089 0.9237 0.3722 0.033 Uiso 1 1 calc R . .
C19 C 0.1412(7) 0.7641(6) 0.2995(5) 0.0220(16) Uani 1 1 d . . .
C20 C 0.2438(7) 0.7848(6) 0.2176(5) 0.0288(17) Uani 1 1 d . . .
H20A H 0.3211 0.7116 0.2065 0.043 Uiso 1 1 calc R . .
H20B H 0.2806 0.8500 0.2378 0.043 Uiso 1 1 calc R . .
H20C H 0.1964 0.8063 0.1554 0.043 Uiso 1 1 calc R . .
C21 C -0.0546(7) 0.5360(6) 0.3761(5) 0.0238(16) Uani 1 1 d . . .
H21A H -0.1135 0.5350 0.4378 0.036 Uiso 1 1 calc R . .
H21B H 0.0248 0.4635 0.3723 0.036 Uiso 1 1 calc R . .
H21C H -0.1097 0.5387 0.3178 0.036 Uiso 1 1 calc R . .
C22 C 0.1085(7) 0.5874(6) 0.1380(5) 0.0193(15) Uani 1 1 d . . .
C23 C 0.1763(7) 0.5214(6) 0.0522(5) 0.0224(16) Uani 1 1 d . . .
H23 H 0.1232 0.5259 -0.0047 0.027 Uiso 1 1 calc R . .
C24 C 0.3128(7) 0.4507(6) 0.0434(5) 0.0205(15) Uani 1 1 d . . .
C25 C 0.3844(7) 0.4059(6) -0.0587(5) 0.0278(17) Uani 1 1 d . . .
H25A H 0.4441 0.4560 -0.0821 0.042 Uiso 1 1 calc R . .
H25B H 0.3136 0.4098 -0.1067 0.042 Uiso 1 1 calc R . .
H25C H 0.4418 0.3228 -0.0531 0.042 Uiso 1 1 calc R . .
C26 C -0.0228(7) 0.6848(6) 0.1250(5) 0.0296(18) Uani 1 1 d . . .
H26A H -0.0843 0.6940 0.1867 0.044 Uiso 1 1 calc R . .
H26B H -0.0704 0.6644 0.0690 0.044 Uiso 1 1 calc R . .
H26C H 0.0001 0.7601 0.1106 0.044 Uiso 1 1 calc R . .
C27 C 0.1637(7) 0.2304(6) 0.1971(5) 0.0212(15) Uani 1 1 d . . .
C28 C 0.1367(7) 0.1435(6) 0.2785(5) 0.0245(16) Uani 1 1 d . . .
H28A H 0.2261 0.0900 0.2969 0.037 Uiso 1 1 calc R . .
H28B H 0.0797 0.0960 0.2526 0.037 Uiso 1 1 calc R . .
H28C H 0.0870 0.1891 0.3379 0.037 Uiso 1 1 calc R . .
C29 C 0.2492(8) 0.1617(7) 0.1065(5) 0.0348(19) Uani 1 1 d . . .
H29A H 0.2659 0.2184 0.0556 0.052 Uiso 1 1 calc R . .
H29B H 0.1977 0.1110 0.0781 0.052 Uiso 1 1 calc R . .
H29C H 0.3390 0.1114 0.1274 0.052 Uiso 1 1 calc R . .
C30 C 0.0222(7) 0.3079(6) 0.1675(5) 0.0245(16) Uani 1 1 d . . .
H30A H -0.0329 0.3481 0.2273 0.037 Uiso 1 1 calc R . .
H30B H -0.0278 0.2574 0.1370 0.037 Uiso 1 1 calc R . .
H30C H 0.0361 0.3681 0.1190 0.037 Uiso 1 1 calc R . .

loop_
_atom_site_aniso_label
_atom_site_aniso_U_11
_atom_site_aniso_U_22
_atom_site_aniso_U_33
_atom_site_aniso_U_23
_atom_site_aniso_U_13
_atom_site_aniso_U_12
Mo1 0.0170(3) 0.0169(3) 0.0054(3) -0.0009(2) 0.0012(2) -0.0060(2)
N1 0.022(3) 0.022(3) 0.017(3) -0.003(2) 0.000(2) -0.013(3)
N2 0.024(3) 0.022(3) 0.014(3) 0.002(2) 0.002(2) -0.015(3)
N3 0.025(3) 0.018(3) 0.014(3) 0.007(2) 0.007(2) -0.008(2)
O1 0.025(3) 0.026(3) 0.007(2) 0.0020(19) 0.0000(19) -0.007(2)
O2 0.023(3) 0.024(3) 0.012(2) 0.0015(19) 0.003(2) -0.010(2)
O3 0.029(3) 0.031(3) 0.011(3) 0.001(2) 0.001(2) -0.015(2)
C1 0.022(4) 0.028(4) 0.022(4) -0.003(3) -0.009(3) -0.006(3)
C2 0.024(4) 0.035(4) 0.024(4) -0.012(3) 0.005(3) -0.007(3)
C3 0.034(5) 0.049(5) 0.021(4) -0.019(4) 0.008(3) -0.002(4)
C4 0.055(6) 0.021(4) 0.039(5) -0.009(4) -0.008(4) -0.005(4)
C5 0.026(4) 0.027(4) 0.045(5) -0.005(4) -0.005(4) -0.008(3)
C6 0.020(4) 0.026(4) 0.018(4) 0.004(3) -0.004(3) -0.001(3)
C7 0.036(5) 0.050(5) 0.027(5) -0.007(4) 0.014(4) -0.010(4)
C8 0.035(4) 0.024(4) 0.018(4) 0.008(3) -0.007(3) -0.007(3)
C9 0.027(4) 0.033(4) 0.018(4) -0.003(3) 0.003(3) -0.013(3)
C10 0.028(4) 0.034(4) 0.033(5) -0.005(4) -0.008(3) -0.009(3)
C11 0.031(4) 0.028(4) 0.011(4) -0.004(3) -0.007(3) -0.013(3)
C12 0.020(4) 0.027(4) 0.013(4) -0.001(3) 0.008(3) -0.012(3)
C13 0.038(5) 0.026(4) 0.025(4) -0.005(3) -0.005(3) -0.012(3)
C14 0.020(4) 0.019(4) 0.012(3) -0.001(3) -0.001(3) 0.004(3)
C15 0.019(4) 0.021(4) 0.012(3) 0.001(3) -0.005(3) -0.004(3)
C16 0.024(4) 0.030(4) 0.013(4) 0.002(3) -0.002(3) -0.003(3)
C17 0.039(5) 0.031(4) 0.007(4) -0.003(3) 0.002(3) 0.001(4)
C18 0.042(5) 0.021(4) 0.017(4) 0.005(3) -0.003(3) -0.007(3)
C19 0.025(4) 0.028(4) 0.011(4) 0.005(3) -0.002(3) -0.005(3)
C20 0.036(4) 0.028(4) 0.025(4) 0.006(3) -0.001(3) -0.013(3)
C21 0.027(4) 0.030(4) 0.015(4) 0.000(3) 0.001(3) -0.009(3)
C22 0.020(4) 0.021(4) 0.019(4) -0.001(3) -0.007(3) -0.007(3)
C23 0.032(4) 0.034(4) 0.005(3) 0.000(3) -0.004(3) -0.016(3)
C24 0.033(4) 0.023(4) 0.010(4) -0.003(3) 0.002(3) -0.017(3)
C25 0.038(4) 0.042(5) 0.008(4) -0.009(3) 0.004(3) -0.019(4)
C26 0.038(5) 0.031(4) 0.017(4) 0.002(3) -0.005(3) -0.006(4)
C27 0.027(4) 0.026(4) 0.012(4) -0.004(3) 0.002(3) -0.011(3)
C28 0.030(4) 0.026(4) 0.019(4) 0.006(3) 0.000(3) -0.011(3)
C29 0.052(5) 0.040(5) 0.017(4) -0.012(3) 0.008(4) -0.022(4)
C30 0.023(4) 0.026(4) 0.028(4) -0.001(3) -0.008(3) -0.012(3)

loop_
_atom_type_symbol
_atom_type_description
_atom_type_scat_dispersion_real
_atom_type_scat_dispersion_imag
_atom_type_scat_source
C C 0.0033 0.0016 'International Tables Vol C Tables 4.2.6.8 and 6.1.1.4'
H H 0.0000 0.0000 'International Tables Vol C Tables 4.2.6.8 and 6.1.1.4'
Mo Mo -1.6832 0.6857 'International Tables Vol C Tables 4.2.6.8 and 6.1.1.4'
N N 0.0061 0.0033 'International Tables Vol C Tables 4.2.6.8 and 6.1.1.4'
O O 0.0106 0.0060 'International Tables Vol C Tables 4.2.6.8 and 6.1.1.4'

loop_
_geom_angle_atom_site_label_1
_geom_angle_atom_site_label_2
_geom_angle_atom_site_label_3
_geom_angle
_geom_angle_site_symmetry_1
_geom_angle_site_symmetry_3
_geom_angle_publ_flag
O1 Mo1 N3 104.4(2) . . ?
O1 Mo1 O2 88.15(18) . . ?
N3 Mo1 O2 167.5(2) . . ?
O1 Mo1 N1 95.1(2) . . ?
N3 Mo1 N1 97.7(2) . . ?
O2 Mo1 N1 81.21(18) . . ?
O1 Mo1 O3 163.58(18) . . ?
N3 Mo1 O3 90.1(2) . . ?
O2 Mo1 O3 77.42(16) . . ?
N1 Mo1 O3 90.41(19) . . ?
O1 Mo1 N2 91.0(2) . . ?
N3 Mo1 N2 94.4(2) . . ?
O2 Mo1 N2 84.98(18) . . ?
N1 Mo1 N2 164.68(18) . . ?
O3 Mo1 N2 80.09(18) . . ?
C9 N1 C1 116.0(6) . . ?
C9 N1 Mo1 124.6(5) . . ?
C1 N1 Mo1 118.9(4) . . ?
C22 N2 C14 116.2(5) . . ?
C22 N2 Mo1 125.4(4) . . ?
C14 N2 Mo1 118.4(4) . . ?
C27 N3 Mo1 172.5(4) . . ?
C12 O2 Mo1 123.5(4) . . ?
C24 O3 Mo1 126.3(4) . . ?
C6 C1 C2 120.3(6) . . ?
C6 C1 N1 120.0(6) . . ?
C2 C1 N1 119.7(6) . . ?
C3 C2 C1 117.4(7) . . ?
C3 C2 C7 121.6(6) . . ?
C1 C2 C7 120.9(6) . . ?
C4 C3 C2 122.1(7) . . ?
C3 C4 C5 119.5(7) . . ?
C6 C5 C4 121.2(7) . . ?
C5 C6 C1 119.5(7) . . ?
C5 C6 C8 120.9(6) . . ?
C1 C6 C8 119.6(6) . . ?
N1 C9 C11 123.6(6) . . ?
N1 C9 C10 119.7(6) . . ?
C11 C9 C10 116.7(6) . . ?
C12 C11 C9 124.1(6) . . ?
O2 C12 C11 123.8(6) . . ?
O2 C12 C13 116.0(6) . . ?
C11 C12 C13 120.1(6) . . ?
C19 C14 C15 122.5(6) . . ?
C19 C14 N2 118.8(6) . . ?
C15 C14 N2 118.6(6) . . ?
C16 C15 C14 117.5(6) . . ?
C16 C15 C21 120.2(6) . . ?
C14 C15 C21 122.2(6) . . ?
C15 C16 C17 122.4(7) . . ?
C18 C17 C16 118.2(6) . . ?
C17 C18 C19 122.1(7) . . ?
C14 C19 C18 117.2(6) . . ?
C14 C19 C20 122.2(6) . . ?
C18 C19 C20 120.6(6) . . ?
N2 C22 C23 122.8(6) . . ?
N2 C22 C26 119.6(6) . . ?
C23 C22 C26 117.6(6) . . ?
C24 C23 C22 125.7(6) . . ?
O3 C24 C23 123.5(6) . . ?
O3 C24 C25 115.4(6) . . ?
C23 C24 C25 120.9(6) . . ?
N3 C27 C30 107.6(5) . . ?
N3 C27 C29 110.2(5) . . ?
C30 C27 C29 110.8(6) . . ?
N3 C27 C28 109.9(5) . . ?
C30 C27 C28 107.7(5) . . ?
C29 C27 C28 110.6(6) . . ?

loop_
_geom_bond_atom_site_label_1
_geom_bond_atom_site_label_2
_geom_bond_distance
_geom_bond_site_symmetry_2
_geom_bond_publ_flag
Mo1 O1 1.721(4) . ?
Mo1 N3 1.734(5) . ?
Mo1 O2 2.112(4) . ?
Mo1 N1 2.143(5) . ?
Mo1 O3 2.148(4) . ?
Mo1 N2 2.176(5) . ?
N1 C9 1.333(8) . ?
N1 C1 1.441(8) . ?
N2 C22 1.351(8) . ?
N2 C14 1.444(8) . ?
N3 C27 1.466(8) . ?
O2 C12 1.299(8) . ?
O3 C24 1.277(8) . ?
C1 C6 1.400(9) . ?
C1 C2 1.417(9) . ?
C2 C3 1.402(10) . ?
C2 C7 1.507(10) . ?
C3 C4 1.365(11) . ?
C4 C5 1.384(10) . ?
C5 C6 1.376(9) . ?
C6 C8 1.521(9) . ?
C9 C11 1.417(9) . ?
C9 C10 1.505(10) . ?
C11 C12 1.373(9) . ?
C12 C13 1.506(9) . ?
C14 C19 1.383(9) . ?
C14 C15 1.404(9) . ?
C15 C16 1.376(9) . ?
C15 C21 1.489(9) . ?
C16 C17 1.388(10) . ?
C17 C18 1.383(10) . ?
C18 C19 1.402(9) . ?
C19 C20 1.509(9) . ?
C22 C23 1.407(9) . ?
C22 C26 1.491(9) . ?
C23 C24 1.377(9) . ?
C24 C25 1.519(8) . ?
C27 C30 1.524(9) . ?
C27 C29 1.524(9) . ?
C27 C28 1.538(9) . ?

loop_
_geom_torsion_atom_site_label_1
_geom_torsion_atom_site_label_2
_geom_torsion_atom_site_label_3
_geom_torsion_atom_site_label_4
_geom_torsion
_geom_torsion_site_symmetry_1
_geom_torsion_site_symmetry_2
_geom_torsion_site_symmetry_3
_geom_torsion_site_symmetry_4
_geom_torsion_publ_flag
O1 Mo1 N1 C9 -53.8(5) . . . . ?
N3 Mo1 N1 C9 -159.0(5) . . . . ?
O2 Mo1 N1 C9 33.6(5) . . . . ?
O3 Mo1 N1 C9 110.8(5) . . . . ?
N2 Mo1 N1 C9 59.5(10) . . . . ?
O1 Mo1 N1 C1 117.3(5) . . . . ?
N3 Mo1 N1 C1 12.0(5) . . . . ?
O2 Mo1 N1 C1 -155.4(5) . . . . ?
O3 Mo1 N1 C1 -78.2(5) . . . . ?
N2 Mo1 N1 C1 -129.5(7) . . . . ?
O1 Mo1 N2 C22 -161.5(5) . . . . ?
N3 Mo1 N2 C22 -57.0(5) . . . . ?
O2 Mo1 N2 C22 110.4(5) . . . . ?
N1 Mo1 N2 C22 84.7(9) . . . . ?
O3 Mo1 N2 C22 32.3(5) . . . . ?
O1 Mo1 N2 C14 20.0(4) . . . . ?
N3 Mo1 N2 C14 124.5(5) . . . . ?
O2 Mo1 N2 C14 -68.0(4) . . . . ?
N1 Mo1 N2 C14 -93.7(8) . . . . ?
O3 Mo1 N2 C14 -146.1(5) . . . . ?
O1 Mo1 N3 C27 151(4) . . . . ?
O2 Mo1 N3 C27 -28(4) . . . . ?
N1 Mo1 N3 C27 -112(4) . . . . ?
O3 Mo1 N3 C27 -21(4) . . . . ?
N2 Mo1 N3 C27 59(4) . . . . ?
O1 Mo1 O2 C12 50.2(5) . . . . ?
N3 Mo1 O2 C12 -131.1(10) . . . . ?
N1 Mo1 O2 C12 -45.3(5) . . . . ?
O3 Mo1 O2 C12 -137.7(5) . . . . ?
N2 Mo1 O2 C12 141.4(5) . . . . ?
O1 Mo1 O3 C24 -99.6(8) . . . . ?
N3 Mo1 O3 C24 52.7(5) . . . . ?
O2 Mo1 O3 C24 -128.7(5) . . . . ?
N1 Mo1 O3 C24 150.4(5) . . . . ?
N2 Mo1 O3 C24 -41.7(5) . . . . ?
C9 N1 C1 C6 89.4(8) . . . . ?
Mo1 N1 C1 C6 -82.5(7) . . . . ?
C9 N1 C1 C2 -89.8(8) . . . . ?
Mo1 N1 C1 C2 98.4(6) . . . . ?
C6 C1 C2 C3 0.4(10) . . . . ?
N1 C1 C2 C3 179.5(6) . . . . ?
C6 C1 C2 C7 -177.2(7) . . . . ?
N1 C1 C2 C7 1.9(10) . . . . ?
C1 C2 C3 C4 1.1(11) . . . . ?
C7 C2 C3 C4 178.7(7) . . . . ?
C2 C3 C4 C5 -2.3(12) . . . . ?
C3 C4 C5 C6 2.0(12) . . . . ?
C4 C5 C6 C1 -0.5(11) . . . . ?
C4 C5 C6 C8 -179.4(7) . . . . ?
C2 C1 C6 C5 -0.6(10) . . . . ?
N1 C1 C6 C5 -179.8(6) . . . . ?
C2 C1 C6 C8 178.2(6) . . . . ?
N1 C1 C6 C8 -1.0(9) . . . . ?
C1 N1 C9 C11 177.0(6) . . . . ?
Mo1 N1 C9 C11 -11.7(9) . . . . ?
C1 N1 C9 C10 -2.2(9) . . . . ?
Mo1 N1 C9 C10 169.1(5) . . . . ?
N1 C9 C11 C12 -18.3(11) . . . . ?
C10 C9 C11 C12 160.9(6) . . . . ?
Mo1 O2 C12 C11 35.1(8) . . . . ?
Mo1 O2 C12 C13 -148.6(4) . . . . ?
C9 C11 C12 O2 6.0(11) . . . . ?
C9 C11 C12 C13 -170.2(6) . . . . ?
C22 N2 C14 C19 -76.4(7) . . . . ?
Mo1 N2 C14 C19 102.2(6) . . . . ?
C22 N2 C14 C15 101.2(7) . . . . ?
Mo1 N2 C14 C15 -80.3(6) . . . . ?
C19 C14 C15 C16 -1.9(10) . . . . ?
N2 C14 C15 C16 -179.4(5) . . . . ?
C19 C14 C15 C21 174.8(6) . . . . ?
N2 C14 C15 C21 -2.6(9) . . . . ?
C14 C15 C16 C17 1.5(10) . . . . ?
C21 C15 C16 C17 -175.3(6) . . . . ?
C15 C16 C17 C18 -1.2(10) . . . . ?
C16 C17 C18 C19 1.4(11) . . . . ?
C15 C14 C19 C18 2.0(10) . . . . ?
N2 C14 C19 C18 179.5(6) . . . . ?
C15 C14 C19 C20 -176.0(6) . . . . ?
N2 C14 C19 C20 1.4(9) . . . . ?
C17 C18 C19 C14 -1.8(10) . . . . ?
C17 C18 C19 C20 176.3(7) . . . . ?
C14 N2 C22 C23 164.6(6) . . . . ?
Mo1 N2 C22 C23 -13.8(9) . . . . ?
C14 N2 C22 C26 -13.8(9) . . . . ?
Mo1 N2 C22 C26 167.8(5) . . . . ?
N2 C22 C23 C24 -15.9(11) . . . . ?
C26 C22 C23 C24 162.5(6) . . . . ?
Mo1 O3 C24 C23 30.9(9) . . . . ?
Mo1 O3 C24 C25 -154.9(4) . . . . ?
C22 C23 C24 O3 7.5(11) . . . . ?
C22 C23 C24 C25 -166.4(6) . . . . ?
Mo1 N3 C27 C30 -65(4) . . . . ?
Mo1 N3 C27 C29 56(4) . . . . ?
Mo1 N3 C27 C28 178(3) . . . . ?
